data_7122305
loop_
_publ_author_name
'Burns, Corey P.'
'Yang, Xin'
'Sung, Siyoung'
'Wofford, Joshua D.'
'Bhuvanesh, Nattamai S.'
'Hall, Michael B.'
'Nippe, Michael'

_publ_section_title
;
 Towards understanding of lanthanide-transition metal bonding:
 investigations of the first Ce-Fe bonded complex.
;
_journal_issue 77
_journal_name_full 'Chemical communications (Cambridge, England)'
_journal_page_first 10893
_journal_page_last 10896
_journal_paper_doi 10.1039/c8cc05243c
_journal_volume 54
_journal_year 2018
_chemical_formula_moiety 'C36 H30 Ce2 F6 N2 O6 S2'
_chemical_formula_sum 'C36 H30 Ce2 F6 N2 O6 S2'
_chemical_formula_weight 1044.98
_space_group_crystal_system monoclinic
_space_group_IT_number 14
_space_group_name_Hall '-P 2yn'
_space_group_name_H-M_alt 'P 1 21/n 1'
_symmetry_space_group_name_Hall '-P 2yn'
_symmetry_space_group_name_H-M 'P 1 21/n 1'
_atom_sites_solution_hydrogens geom
_atom_sites_solution_primary dual
_audit_creation_date 2018-04-19
_audit_creation_method
;
Olex2 1.2-beta
(compiled 2018.04.03 svn.r3497 for OlexSys, GUI svn.r5486)
;
_audit_update_record
;
2018-06-29 deposited with the CCDC.
2018-09-04 downloaded from the CCDC.
;
_cell_angle_alpha 90
_cell_angle_beta 102.9690(10)
_cell_angle_gamma 90
_cell_formula_units_Z 2
_cell_length_a 9.9043(3)
_cell_length_b 9.2078(2)
_cell_length_c 20.3459(6)
_cell_measurement_reflns_used 9964
_cell_measurement_temperature 110.0
_cell_measurement_theta_max 30.676
_cell_measurement_theta_min 3.058
_cell_volume 1808.15(9)
_computing_cell_refinement 'SAINT v8.34A (Bruker, 2013)'
_computing_data_reduction 'SAINT v8.34A (Bruker, 2013)'
_computing_molecular_graphics 'Olex2 (Dolomanov et al., 2009)'
_computing_publication_material 'Olex2 (Dolomanov et al., 2009)'
_computing_structure_refinement 'ShelXL (Sheldrick, 2015)'
_computing_structure_solution 'ShelXT (Sheldrick, 2015)'
_diffrn_ambient_temperature 110.0
_diffrn_measured_fraction_theta_full 0.998
_diffrn_measured_fraction_theta_max 0.998
_diffrn_measurement_device_type 'Bruker APEX-II CCD'
_diffrn_measurement_method '\f and \w scans'
_diffrn_radiation_type MoK\a
_diffrn_radiation_wavelength 0.71073
_diffrn_reflns_av_R_equivalents 0.0310
_diffrn_reflns_av_unetI/netI 0.0121
_diffrn_reflns_Laue_measured_fraction_full 0.998
_diffrn_reflns_Laue_measured_fraction_max 0.998
_diffrn_reflns_limit_h_max 12
_diffrn_reflns_limit_h_min -12
_diffrn_reflns_limit_k_max 11
_diffrn_reflns_limit_k_min -11
_diffrn_reflns_limit_l_max 26
_diffrn_reflns_limit_l_min -26
_diffrn_reflns_number 56087
_diffrn_reflns_point_group_measured_fraction_full 0.998
_diffrn_reflns_point_group_measured_fraction_max 0.998
_diffrn_reflns_theta_full 25.242
_diffrn_reflns_theta_max 27.499
_diffrn_reflns_theta_min 2.054
_diffrn_standards_number 0
_exptl_absorpt_coefficient_mu 2.681
_exptl_absorpt_correction_T_max 0.7461
_exptl_absorpt_correction_T_min 0.4808
_exptl_absorpt_correction_type multi-scan
_exptl_absorpt_process_details
;
SADABS-2014/4 (Bruker,2014/4) was used for absorption correction.
wR2(int) was 0.1312 before and 0.0490 after correction.
The Ratio of minimum to maximum transmission is 0.6444.
The \l/2 correction factor is 0.00150.
;
_exptl_crystal_colour colourless
_exptl_crystal_colour_primary colourless
_exptl_crystal_density_diffrn 1.919
_exptl_crystal_description plate
_exptl_crystal_F_000 1020
_exptl_crystal_size_max 0.221
_exptl_crystal_size_mid 0.218
_exptl_crystal_size_min 0.083
_refine_diff_density_max 0.449
_refine_diff_density_min -0.828
_refine_diff_density_rms 0.063
_refine_ls_extinction_method none
_refine_ls_goodness_of_fit_ref 1.186
_refine_ls_hydrogen_treatment constr
_refine_ls_matrix_type full
_refine_ls_number_parameters 244
_refine_ls_number_reflns 4148
_refine_ls_number_restraints 0
_refine_ls_restrained_S_all 1.186
_refine_ls_R_factor_all 0.0174
_refine_ls_R_factor_gt 0.0165
_refine_ls_shift/su_max 0.006
_refine_ls_shift/su_mean 0.000
_refine_ls_structure_factor_coef Fsqd
_refine_ls_weighting_details 'w=1/[\s^2^(Fo^2^)+(0.0123P)^2^+1.4424P] where P=(Fo^2^+2Fc^2^)/3'
_refine_ls_weighting_scheme calc
_refine_ls_wR_factor_gt 0.0380
_refine_ls_wR_factor_ref 0.0384
_reflns_Friedel_coverage 0.000
_reflns_number_gt 4010
_reflns_number_total 4148
_reflns_threshold_expression 'I > 2\s(I)'
_cod_data_source_file c8cc05243c2.cif
_cod_data_source_block mn_cpb_059
_cod_depositor_comments 'Adding full bibliography for 7122303--7122305.cif.'
_cod_database_code 7122305
_shelx_shelxl_version_number 2018/3
_shelx_space_group_comment
;
The symmetry employed for this shelxl refinement is uniquely defined
by the following loop, which should always be used as a source of
symmetry information in preference to the above space-group names.
They are only intended as comments.
;
_shelx_estimated_absorpt_t_max 0.808
_shelx_estimated_absorpt_t_min 0.589
_olex2_refinement_description
;
1. Fixed Uiso
 At 1.2 times of:
  All C(H) groups, All C(H,H) groups
2.a Secondary CH2 refined with riding coordinates:
 C7(H7A,H7B), C6(H6A,H6B)
2.b Aromatic/amide H refined with riding coordinates:
 C14(H14), C9(H9), C17(H17), C11(H11), C15(H15), C10(H10), C12(H12), C2(H2),
 C16(H16), C4(H4), C3(H3)
;
_olex2_submission_special_instructions 'No special instructions were received'

loop_
_space_group_symop_operation_xyz
'x, y, z'
'-x+1/2, y+1/2, -z+1/2'
'-x, -y, -z'
'x-1/2, -y-1/2, z-1/2'

loop_
_atom_site_label
_atom_site_type_symbol
_atom_site_fract_x
_atom_site_fract_y
_atom_site_fract_z
_atom_site_U_iso_or_equiv
_atom_site_adp_type
_atom_site_occupancy
_atom_site_site_symmetry_order
_atom_site_calc_flag
_atom_site_refinement_flags_posn
Ce1 Ce 0.51855(2) 0.34209(2) 0.64147(2) 0.01700(4) Uani 1 1 d .
S1 S 0.68307(5) 0.56518(5) 0.53537(2) 0.02492(10) Uani 1 1 d .
O1 O 0.62175(15) 0.56255(16) 0.59362(7) 0.0310(3) Uani 1 1 d .
O3 O 0.60904(16) 0.65852(16) 0.48199(7) 0.0331(3) Uani 1 1 d .
F3 F 0.82826(16) 0.79497(17) 0.58193(10) 0.0605(5) Uani 1 1 d .
F1 F 0.92218(15) 0.5943(2) 0.61871(8) 0.0604(4) Uani 1 1 d .
F2 F 0.91737(17) 0.6601(2) 0.51780(9) 0.0639(5) Uani 1 1 d .
N1 N 0.35697(17) 0.11342(17) 0.62001(8) 0.0243(3) Uani 1 1 d .
O2 O 0.7228(2) 0.42698(17) 0.51428(8) 0.0469(4) Uani 1 1 d .
C8 C 0.6490(2) 0.0797(2) 0.64804(10) 0.0261(4) Uani 1 1 d .
C13 C 0.2741(2) 0.3664(2) 0.68116(10) 0.0276(4) Uani 1 1 d .
C14 C 0.3756(2) 0.3458(2) 0.74106(10) 0.0319(4) Uani 1 1 d .
H14 H 0.386079 0.261833 0.768869 0.038 Uiso 1 1 calc R
C1 C 0.4049(2) -0.0107(2) 0.59771(10) 0.0285(4) Uani 1 1 d .
C9 C 0.7429(2) 0.1750(2) 0.62768(11) 0.0293(4) Uani 1 1 d .
H9 H 0.765141 0.176476 0.584625 0.035 Uiso 1 1 calc R
C17 C 0.2942(2) 0.5063(2) 0.65642(11) 0.0284(4) Uani 1 1 d .
H17 H 0.239625 0.549652 0.616905 0.034 Uiso 1 1 calc R
C11 C 0.7408(2) 0.2292(2) 0.73608(10) 0.0333(5) Uani 1 1 d .
H11 H 0.760592 0.273541 0.779342 0.040 Uiso 1 1 calc R
C15 C 0.4590(2) 0.4713(3) 0.75263(11) 0.0350(5) Uani 1 1 d .
H15 H 0.535802 0.486268 0.789405 0.042 Uiso 1 1 calc R
C5 C 0.2199(2) 0.1258(2) 0.61734(10) 0.0294(4) Uani 1 1 d .
C10 C 0.7984(2) 0.2678(2) 0.68211(12) 0.0326(4) Uani 1 1 d .
H10 H 0.863578 0.343431 0.682003 0.039 Uiso 1 1 calc R
C12 C 0.6482(2) 0.1132(2) 0.71568(10) 0.0296(4) Uani 1 1 d .
H12 H 0.594683 0.065884 0.742643 0.035 Uiso 1 1 calc R
C2 C 0.3168(3) -0.1219(2) 0.56938(12) 0.0415(6) Uani 1 1 d .
H2 H 0.352687 -0.207997 0.554060 0.050 Uiso 1 1 calc R
C7 C 0.1671(2) 0.2581(3) 0.64768(12) 0.0348(5) Uani 1 1 d .
H7A H 0.100072 0.308748 0.611507 0.042 Uiso 1 1 calc R
H7B H 0.115713 0.224792 0.681387 0.042 Uiso 1 1 calc R
C16 C 0.4087(2) 0.5704(2) 0.70034(11) 0.0333(5) Uani 1 1 d .
H16 H 0.445594 0.664047 0.695511 0.040 Uiso 1 1 calc R
C18 C 0.8469(2) 0.6602(2) 0.56565(11) 0.0326(5) Uani 1 1 d .
C6 C 0.5594(2) -0.0288(2) 0.60383(12) 0.0365(5) Uani 1 1 d .
H6A H 0.586512 -0.127251 0.621584 0.044 Uiso 1 1 calc R
H6B H 0.578310 -0.022899 0.558138 0.044 Uiso 1 1 calc R
C4 C 0.1278(3) 0.0171(3) 0.58861(12) 0.0434(6) Uani 1 1 d .
H4 H 0.031471 0.027896 0.586216 0.052 Uiso 1 1 calc R
C3 C 0.1768(3) -0.1060(3) 0.56372(13) 0.0505(7) Uani 1 1 d .
H3 H 0.114458 -0.179427 0.542780 0.061 Uiso 1 1 calc R

loop_
_atom_site_aniso_label
_atom_site_aniso_U_11
_atom_site_aniso_U_22
_atom_site_aniso_U_33
_atom_site_aniso_U_23
_atom_site_aniso_U_13
_atom_site_aniso_U_12
Ce1 0.01879(5) 0.01531(5) 0.01638(5) 0.00089(3) 0.00285(4) -0.00068(3)
S1 0.0294(2) 0.0237(2) 0.0190(2) 0.00083(17) -0.00009(17) -0.01175(18)
O1 0.0308(7) 0.0371(8) 0.0240(7) 0.0055(6) 0.0038(6) -0.0138(6)
O3 0.0359(8) 0.0368(8) 0.0218(7) 0.0075(6) -0.0036(6) -0.0118(6)
F3 0.0468(9) 0.0378(8) 0.0934(13) -0.0243(8) 0.0084(8) -0.0215(7)
F1 0.0360(8) 0.0807(12) 0.0527(9) 0.0138(9) -0.0150(7) -0.0127(8)
F2 0.0460(9) 0.0964(14) 0.0572(10) -0.0103(9) 0.0282(8) -0.0276(9)
N1 0.0285(8) 0.0205(7) 0.0224(8) 0.0023(6) 0.0024(6) -0.0065(6)
O2 0.0741(12) 0.0263(8) 0.0375(9) -0.0065(7) 0.0067(8) -0.0064(8)
C8 0.0293(10) 0.0191(8) 0.0264(9) 0.0002(7) -0.0015(8) 0.0066(7)
C13 0.0271(10) 0.0311(10) 0.0286(10) 0.0008(8) 0.0148(8) -0.0005(8)
C14 0.0389(11) 0.0373(11) 0.0230(10) 0.0020(8) 0.0143(9) 0.0017(9)
C1 0.0408(11) 0.0199(9) 0.0216(9) 0.0009(7) 0.0001(8) -0.0066(8)
C9 0.0275(10) 0.0288(10) 0.0316(10) 0.0024(8) 0.0068(8) 0.0094(8)
C17 0.0277(10) 0.0271(10) 0.0330(10) 0.0017(8) 0.0124(8) 0.0057(8)
C11 0.0328(11) 0.0330(11) 0.0261(10) -0.0037(8) -0.0103(8) 0.0068(9)
C15 0.0393(12) 0.0413(12) 0.0255(10) -0.0119(9) 0.0096(9) 0.0002(10)
C5 0.0304(10) 0.0326(10) 0.0247(10) 0.0049(8) 0.0052(8) -0.0121(8)
C10 0.0206(9) 0.0289(10) 0.0450(12) 0.0002(9) 0.0001(8) 0.0019(8)
C12 0.0370(11) 0.0257(9) 0.0230(9) 0.0072(8) 0.0004(8) 0.0050(8)
C2 0.0590(15) 0.0271(10) 0.0367(12) -0.0077(9) 0.0073(11) -0.0173(10)
C7 0.0247(10) 0.0405(12) 0.0411(12) 0.0037(10) 0.0115(9) -0.0069(9)
C16 0.0381(11) 0.0249(10) 0.0405(12) -0.0090(9) 0.0167(9) 0.0005(8)
C18 0.0254(10) 0.0396(12) 0.0319(11) -0.0030(9) 0.0047(8) -0.0108(9)
C6 0.0417(12) 0.0231(10) 0.0401(12) -0.0083(9) -0.0007(10) 0.0040(9)
C4 0.0357(12) 0.0527(14) 0.0411(13) -0.0022(11) 0.0067(10) -0.0236(11)
C3 0.0569(16) 0.0458(14) 0.0474(14) -0.0125(12) 0.0085(12) -0.0325(13)

loop_
_atom_type_symbol
_atom_type_description
_atom_type_scat_dispersion_real
_atom_type_scat_dispersion_imag
_atom_type_scat_source
C C 0.0033 0.0016 'International Tables Vol C Tables 4.2.6.8 and 6.1.1.4'
H H 0.0000 0.0000 'International Tables Vol C Tables 4.2.6.8 and 6.1.1.4'
Ce Ce -0.2486 2.6331 'International Tables Vol C Tables 4.2.6.8 and 6.1.1.4'
F F 0.0171 0.0103 'International Tables Vol C Tables 4.2.6.8 and 6.1.1.4'
N N 0.0061 0.0033 'International Tables Vol C Tables 4.2.6.8 and 6.1.1.4'
O O 0.0106 0.0060 'International Tables Vol C Tables 4.2.6.8 and 6.1.1.4'
S S 0.1246 0.1234 'International Tables Vol C Tables 4.2.6.8 and 6.1.1.4'

loop_
_geom_angle_atom_site_label_1
_geom_angle_atom_site_label_2
_geom_angle_atom_site_label_3
_geom_angle
_geom_angle_site_symmetry_1
_geom_angle_site_symmetry_3
O1 Ce1 N1 148.66(5) . .
O1 Ce1 C8 119.70(6) . .
O1 Ce1 C13 120.26(6) . .
O1 Ce1 C14 126.30(6) . .
O1 Ce1 C9 90.23(6) . .
O1 Ce1 C17 90.43(5) . .
O1 Ce1 C11 103.77(6) . .
O1 Ce1 C15 98.53(6) . .
O1 Ce1 C12 129.92(6) . .
O1 Ce1 C16 77.94(6) . .
O3 Ce1 O1 77.22(4) 3_666 .
O3 Ce1 N1 71.61(5) 3_666 .
O3 Ce1 C8 99.85(5) 3_666 .
O3 Ce1 C13 90.88(6) 3_666 .
O3 Ce1 C14 120.60(6) 3_666 .
O3 Ce1 C9 97.51(6) 3_666 .
O3 Ce1 C17 82.90(6) 3_666 .
O3 Ce1 C11 145.37(6) 3_666 .
O3 Ce1 C15 131.73(6) 3_666 .
O3 Ce1 C12 127.57(6) 3_666 .
O3 Ce1 C16 105.85(6) 3_666 .
N1 Ce1 C8 64.00(6) . .
N1 Ce1 C13 64.28(6) . .
N1 Ce1 C14 74.56(6) . .
N1 Ce1 C9 90.61(6) . .
N1 Ce1 C17 88.96(6) . .
N1 Ce1 C11 100.01(6) . .
N1 Ce1 C15 104.49(6) . .
N1 Ce1 C12 70.54(6) . .
N1 Ce1 C16 113.50(6) . .
C8 Ce1 C9 29.65(6) . .
C8 Ce1 C17 149.71(6) . .
C8 Ce1 C11 48.89(6) . .
C8 Ce1 C15 122.16(7) . .
C8 Ce1 C12 29.93(6) . .
C8 Ce1 C16 151.79(6) . .
C13 Ce1 C8 120.00(6) . .
C13 Ce1 C9 149.49(6) . .
C13 Ce1 C17 29.84(6) . .
C13 Ce1 C11 116.30(7) . .
C13 Ce1 C15 49.37(7) . .
C13 Ce1 C12 103.74(6) . .
C13 Ce1 C16 49.22(6) . .
C14 Ce1 C8 107.13(6) . .
C14 Ce1 C13 29.95(6) . .
C14 Ce1 C9 130.26(6) . .
C14 Ce1 C17 49.05(6) . .
C14 Ce1 C11 87.28(7) . .
C14 Ce1 C15 29.93(7) . .
C14 Ce1 C12 81.78(7) . .
C14 Ce1 C16 49.13(7) . .
C9 Ce1 C11 48.21(6) . .
C17 Ce1 C9 179.28(6) . .
C17 Ce1 C11 131.33(6) . .
C17 Ce1 C16 29.52(6) . .
C15 Ce1 C9 130.75(7) . .
C15 Ce1 C17 48.86(7) . .
C15 Ce1 C11 82.78(7) . .
C15 Ce1 C12 92.31(7) . .
C15 Ce1 C16 29.63(7) . .
C12 Ce1 C9 48.73(6) . .
C12 Ce1 C17 130.56(6) . .
C12 Ce1 C11 29.55(6) . .
C12 Ce1 C16 121.91(7) . .
C16 Ce1 C9 150.52(7) . .
C16 Ce1 C11 108.19(7) . .
O1 S1 O3 112.88(9) . .
O1 S1 C18 103.65(9) . .
O3 S1 C18 103.34(9) . .
O2 S1 O1 115.21(10) . .
O2 S1 O3 115.55(10) . .
O2 S1 C18 104.18(11) . .
S1 O1 Ce1 126.93(9) . .
S1 O3 Ce1 142.56(9) . 3_666
C1 N1 Ce1 119.13(13) . .
C5 N1 Ce1 120.61(13) . .
C5 N1 C1 118.84(17) . .
C9 C8 Ce1 76.72(11) . .
C9 C8 C12 107.40(18) . .
C9 C8 C6 125.57(19) . .
C12 C8 Ce1 75.40(11) . .
C12 C8 C6 126.9(2) . .
C6 C8 Ce1 110.59(12) . .
C14 C13 Ce1 74.73(11) . .
C14 C13 C17 107.52(19) . .
C14 C13 C7 126.67(19) . .
C17 C13 Ce1 76.38(11) . .
C17 C13 C7 125.77(19) . .
C7 C13 Ce1 113.22(13) . .
Ce1 C14 H14 115.3 . .
C13 C14 Ce1 75.32(11) . .
C13 C14 H14 125.9 . .
C13 C14 C15 108.18(19) . .
C15 C14 Ce1 75.60(12) . .
C15 C14 H14 125.9 . .
N1 C1 C2 121.9(2) . .
N1 C1 C6 119.26(17) . .
C2 C1 C6 118.9(2) . .
Ce1 C9 H9 116.3 . .
C8 C9 Ce1 73.63(11) . .
C8 C9 H9 125.9 . .
C8 C9 C10 108.29(19) . .
C10 C9 Ce1 76.31(11) . .
C10 C9 H9 125.9 . .
Ce1 C17 H17 117.1 . .
C13 C17 Ce1 73.79(11) . .
C13 C17 H17 125.9 . .
C16 C17 Ce1 75.24(11) . .
C16 C17 C13 108.29(19) . .
C16 C17 H17 125.9 . .
Ce1 C11 H11 116.6 . .
C10 C11 Ce1 76.07(11) . .
C10 C11 H11 125.8 . .
C10 C11 C12 108.43(18) . .
C12 C11 Ce1 73.59(11) . .
C12 C11 H11 125.8 . .
Ce1 C15 H15 115.5 . .
C14 C15 Ce1 74.47(11) . .
C14 C15 H15 125.9 . .
C16 C15 Ce1 76.22(12) . .
C16 C15 C14 108.15(19) . .
C16 C15 H15 125.9 . .
N1 C5 C7 119.24(17) . .
N1 C5 C4 120.9(2) . .
C4 C5 C7 119.8(2) . .
Ce1 C10 H10 116.7 . .
C9 C10 Ce1 74.34(11) . .
C9 C10 H10 126.0 . .
C11 C10 Ce1 75.00(11) . .
C11 C10 C9 107.96(19) . .
C11 C10 H10 126.0 . .
Ce1 C12 H12 114.7 . .
C8 C12 Ce1 74.67(11) . .
C8 C12 H12 126.0 . .
C11 C12 Ce1 76.86(11) . .
C11 C12 C8 107.92(19) . .
C11 C12 H12 126.0 . .
C1 C2 H2 120.4 . .
C3 C2 C1 119.1(2) . .
C3 C2 H2 120.4 . .
C13 C7 C5 116.50(17) . .
C13 C7 H7A 108.2 . .
C13 C7 H7B 108.2 . .
C5 C7 H7A 108.2 . .
C5 C7 H7B 108.2 . .
H7A C7 H7B 107.3 . .
Ce1 C16 H16 116.6 . .
C17 C16 Ce1 75.23(11) . .
C17 C16 H16 126.1 . .
C15 C16 Ce1 74.15(12) . .
C15 C16 C17 107.84(19) . .
C15 C16 H16 126.1 . .
F3 C18 S1 112.04(16) . .
F3 C18 F1 108.4(2) . .
F3 C18 F2 108.39(19) . .
F1 C18 S1 110.71(15) . .
F1 C18 F2 108.01(19) . .
F2 C18 S1 109.16(15) . .
C8 C6 C1 115.29(17) . .
C8 C6 H6A 108.5 . .
C8 C6 H6B 108.5 . .
C1 C6 H6A 108.5 . .
C1 C6 H6B 108.5 . .
H6A C6 H6B 107.5 . .
C5 C4 H4 120.1 . .
C3 C4 C5 119.7(2) . .
C3 C4 H4 120.1 . .
C2 C3 C4 119.4(2) . .
C2 C3 H3 120.3 . .
C4 C3 H3 120.3 . .

loop_
_geom_bond_atom_site_label_1
_geom_bond_atom_site_label_2
_geom_bond_distance
_geom_bond_site_symmetry_2
Ce1 O1 2.5612(14) .
Ce1 O3 2.5460(14) 3_666
Ce1 N1 2.6213(15) .
Ce1 C8 2.7293(18) .
Ce1 C13 2.7275(19) .
Ce1 C14 2.720(2) .
Ce1 C9 2.7686(19) .
Ce1 C17 2.7606(19) .
Ce1 C11 2.7802(19) .
Ce1 C15 2.734(2) .
Ce1 C12 2.7387(19) .
Ce1 C16 2.761(2) .
S1 O1 1.4482(15) .
S1 O3 1.4485(15) .
S1 O2 1.4263(17) .
S1 C18 1.825(2) .
F3 C18 1.308(3) .
F1 C18 1.315(3) .
F2 C18 1.319(3) .
N1 C1 1.354(3) .
N1 C5 1.351(3) .
C8 C9 1.407(3) .
C8 C12 1.412(3) .
C8 C6 1.495(3) .
C13 C14 1.408(3) .
C13 C17 1.413(3) .
C13 C7 1.503(3) .
C14 H14 0.9500 .
C14 C15 1.409(3) .
C1 C2 1.384(3) .
C1 C6 1.517(3) .
C9 H9 0.9500 .
C9 C10 1.409(3) .
C17 H17 0.9500 .
C17 C16 1.407(3) .
C11 H11 0.9500 .
C11 C10 1.392(3) .
C11 C12 1.408(3) .
C15 H15 0.9500 .
C15 C16 1.405(3) .
C5 C7 1.511(3) .
C5 C4 1.392(3) .
C10 H10 0.9500 .
C12 H12 0.9500 .
C2 H2 0.9500 .
C2 C3 1.373(4) .
C7 H7A 0.9900 .
C7 H7B 0.9900 .
C16 H16 0.9500 .
C6 H6A 0.9900 .
C6 H6B 0.9900 .
C4 H4 0.9500 .
C4 C3 1.373(4) .
C3 H3 0.9500 .

loop_
_geom_torsion_atom_site_label_1
_geom_torsion_atom_site_label_2
_geom_torsion_atom_site_label_3
_geom_torsion_atom_site_label_4
_geom_torsion
_geom_torsion_site_symmetry_4
Ce1 N1 C1 C2 -163.33(16) .
Ce1 N1 C1 C6 16.7(2) .
Ce1 N1 C5 C7 -19.0(2) .
Ce1 N1 C5 C4 162.52(16) .
Ce1 C8 C9 C10 69.09(14) .
Ce1 C8 C12 C11 -70.34(14) .
Ce1 C8 C6 C1 -33.0(2) .
Ce1 C13 C14 C15 69.11(14) .
Ce1 C13 C17 C16 -67.94(14) .
Ce1 C13 C7 C5 19.6(2) .
Ce1 C14 C15 C16 69.43(15) .
Ce1 C9 C10 C11 68.07(14) .
Ce1 C17 C16 C15 -67.57(14) .
Ce1 C11 C10 C9 -67.63(14) .
Ce1 C11 C12 C8 68.85(13) .
Ce1 C15 C16 C17 68.30(14) .
O1 S1 O3 Ce1 -121.46(14) 3_666
O1 S1 C18 F3 -64.43(18) .
O1 S1 C18 F1 56.74(18) .
O1 S1 C18 F2 175.51(16) .
O3 S1 O1 Ce1 117.81(10) .
O3 S1 C18 F3 53.53(19) .
O3 S1 C18 F1 174.70(16) .
O3 S1 C18 F2 -66.53(18) .
N1 C1 C2 C3 0.0(3) .
N1 C1 C6 C8 12.9(3) .
N1 C5 C7 C13 -1.8(3) .
N1 C5 C4 C3 1.3(3) .
O2 S1 O1 Ce1 -17.93(14) .
O2 S1 O3 Ce1 14.12(19) 3_666
O2 S1 C18 F3 174.67(17) .
O2 S1 C18 F1 -64.16(18) .
O2 S1 C18 F2 54.61(19) .
C8 C9 C10 Ce1 -67.29(13) .
C8 C9 C10 C11 0.8(2) .
C13 C14 C15 Ce1 -68.92(14) .
C13 C14 C15 C16 0.5(2) .
C13 C17 C16 Ce1 66.97(13) .
C13 C17 C16 C15 -0.6(2) .
C14 C13 C17 Ce1 68.85(14) .
C14 C13 C17 C16 0.9(2) .
C14 C13 C7 C5 -68.2(3) .
C14 C15 C16 Ce1 -68.25(14) .
C14 C15 C16 C17 0.1(2) .
C1 N1 C5 C7 174.67(18) .
C1 N1 C5 C4 -3.8(3) .
C1 C2 C3 C4 -2.5(4) .
C9 C8 C12 Ce1 70.71(13) .
C9 C8 C12 C11 0.4(2) .
C9 C8 C6 C1 -121.1(2) .
C17 C13 C14 Ce1 -69.99(13) .
C17 C13 C14 C15 -0.9(2) .
C17 C13 C7 C5 109.3(2) .
C5 N1 C1 C2 3.2(3) .
C5 N1 C1 C6 -176.85(18) .
C5 C4 C3 C2 1.9(4) .
C10 C11 C12 Ce1 -68.74(15) .
C10 C11 C12 C8 0.1(2) .
C12 C8 C9 Ce1 -69.80(13) .
C12 C8 C9 C10 -0.7(2) .
C12 C8 C6 C1 53.8(3) .
C12 C11 C10 Ce1 67.08(14) .
C12 C11 C10 C9 -0.5(2) .
C2 C1 C6 C8 -167.1(2) .
C7 C13 C14 Ce1 107.8(2) .
C7 C13 C14 C15 176.94(19) .
C7 C13 C17 Ce1 -108.99(19) .
C7 C13 C17 C16 -176.93(19) .
C7 C5 C4 C3 -177.2(2) .
C18 S1 O1 Ce1 -131.07(10) .
C18 S1 O3 Ce1 127.23(15) 3_666
C6 C8 C9 Ce1 105.99(19) .
C6 C8 C9 C10 175.08(18) .
C6 C8 C12 Ce1 -105.01(19) .
C6 C8 C12 C11 -175.35(19) .
C6 C1 C2 C3 180.0(2) .
C4 C5 C7 C13 176.6(2) .
